data_4500412
loop_
_publ_author_name
'Ou, Guang-Chuan'
'Feng, Xiao-Long'
'Lu, Tong-Bu'

_publ_section_title
;
 pH Values Dependent Helicity of 1D Homochiral Helical Chains
;
_journal_issue 3
_journal_name_full 'Crystal Growth &amp; Design'
_journal_page_first 851
_journal_paper_doi 10.1021/cg101515g
_journal_volume 11
_journal_year 2011
_chemical_absolute_configuration rmad
_chemical_formula_sum 'C22 H48 Cl N5 Ni O6'
_chemical_formula_weight 572.81
_chemical_name_systematic
; 
 ? 
;
_space_group_IT_number 76
_symmetry_cell_setting tetragonal
_symmetry_space_group_name_Hall 'P 4w'
_symmetry_space_group_name_H-M 'P 41'
_atom_sites_solution_hydrogens geom
_atom_sites_solution_primary direct
_atom_sites_solution_secondary difmap
_audit_creation_method SHELXL-97
_cell_angle_alpha 90.00
_cell_angle_beta 90.00
_cell_angle_gamma 90.00
_cell_formula_units_Z 4
_cell_length_a 12.352(2)
_cell_length_b 12.352(2)
_cell_length_c 18.238(6)
_cell_measurement_reflns_used 1454
_cell_measurement_temperature 173(2)
_cell_measurement_theta_max 23.04
_cell_measurement_theta_min 2.33
_cell_volume 2782.6(11)
_computing_cell_refinement 'Bruker SMART'
_computing_data_collection 'Bruker SMART'
_computing_data_reduction 'Bruker SAINT'
_computing_molecular_graphics 'Bruker SHELXTL'
_computing_publication_material 'Bruker SHELXTL'
_computing_structure_refinement 'SHELXL-97 (Sheldrick, 1997)'
_computing_structure_solution 'SHELXS-97 (Sheldrick, 1990)'
_diffrn_ambient_temperature 173(2)
_diffrn_measured_fraction_theta_full 0.998
_diffrn_measured_fraction_theta_max 0.998
_diffrn_measurement_device_type 'CCD area detector'
_diffrn_measurement_method 'phi and omega scans'
_diffrn_radiation_monochromator graphite
_diffrn_radiation_source 'fine-focus sealed tube'
_diffrn_radiation_type MoK\a
_diffrn_radiation_wavelength 0.71073
_diffrn_reflns_av_R_equivalents 0.0451
_diffrn_reflns_av_sigmaI/netI 0.1125
_diffrn_reflns_limit_h_max 5
_diffrn_reflns_limit_h_min -15
_diffrn_reflns_limit_k_max 10
_diffrn_reflns_limit_k_min -15
_diffrn_reflns_limit_l_max 23
_diffrn_reflns_limit_l_min -21
_diffrn_reflns_number 9388
_diffrn_reflns_theta_full 27.01
_diffrn_reflns_theta_max 27.01
_diffrn_reflns_theta_min 1.65
_diffrn_standards_decay_% 0
_diffrn_standards_interval_count 0
_diffrn_standards_interval_time 0
_diffrn_standards_number 0
_exptl_absorpt_coefficient_mu 0.837
_exptl_absorpt_correction_T_max 0.8438
_exptl_absorpt_correction_T_min 0.7200
_exptl_absorpt_correction_type multi-scan
_exptl_absorpt_process_details 'SADABS (Sheldrick, 1996)'
_exptl_crystal_colour blue-voilet
_exptl_crystal_density_diffrn 1.367
_exptl_crystal_density_method 'not measured'
_exptl_crystal_description prism
_exptl_crystal_F_000 1232
_exptl_crystal_size_max 0.42
_exptl_crystal_size_mid 0.36
_exptl_crystal_size_min 0.21
_refine_diff_density_max 0.641
_refine_diff_density_min -0.301
_refine_diff_density_rms 0.081
_refine_ls_abs_structure_details 'Flack H D (1983), Acta Cryst. A39, 876-881'
_refine_ls_abs_structure_Flack -0.013(17)
_refine_ls_extinction_method none
_refine_ls_goodness_of_fit_ref 0.992
_refine_ls_hydrogen_treatment constr
_refine_ls_matrix_type full
_refine_ls_number_parameters 324
_refine_ls_number_reflns 5541
_refine_ls_number_restraints 1
_refine_ls_restrained_S_all 0.992
_refine_ls_R_factor_all 0.1027
_refine_ls_R_factor_gt 0.0496
_refine_ls_shift/su_max 0.000
_refine_ls_shift/su_mean 0.000
_refine_ls_structure_factor_coef Fsqd
_refine_ls_weighting_details 'calc w=1/[\s^2^(Fo^2^)+(0.0394P)^2^+0.0000P] where P=(Fo^2^+2Fc^2^)/3'
_refine_ls_weighting_scheme calc
_refine_ls_wR_factor_gt 0.0891
_refine_ls_wR_factor_ref 0.1064
_reflns_number_gt 3628
_reflns_number_total 5541
_reflns_threshold_expression >2sigma(I)
_cod_data_source_file cg101515g_si_001.cif
_cod_data_source_block delta-1
_cod_depositor_comments
;
The following automatic conversions were performed:

'_symmetry_cell_setting' value 'Tetragonal' changed to 'tetragonal'
according to /home/saulius/struct/CIF-dictionaries/cif_core.dic
dictionary named 'cif_core.dic' version 2.4.1 from 2010-06-29.

Automatic conversion script
Id: cif_fix_values 1715 2011-07-08 13:25:40Z adriana 
;
_cod_original_cell_volume 2782.7(11)
_cod_original_sg_symbol_H-M P4(1)
_cod_database_code 4500412

loop_
_symmetry_equiv_pos_as_xyz
'x, y, z'
'-x, -y, z+1/2'
'-y, x, z+1/4'
'y, -x, z+3/4'

loop_
_atom_site_label
_atom_site_type_symbol
_atom_site_fract_x
_atom_site_fract_y
_atom_site_fract_z
_atom_site_U_iso_or_equiv
_atom_site_adp_type
_atom_site_occupancy
_atom_site_symmetry_multiplicity
_atom_site_calc_flag
_atom_site_refinement_flags
C1 C 0.9927(4) 0.8918(4) -0.0570(3) 0.0292(12) Uani 1 1 d .
H1A H 0.9343 0.8902 -0.0942 0.035 Uiso 1 1 calc R
H1B H 1.0448 0.9489 -0.0713 0.035 Uiso 1 1 calc R
C2 C 0.9449(3) 0.9194(3) 0.0165(3) 0.0239(10) Uani 1 1 d .
H2A H 1.0035 0.9263 0.0532 0.029 Uiso 1 1 calc R
H2B H 0.9067 0.9897 0.0134 0.029 Uiso 1 1 calc R
C3 C 0.8270(4) 0.8562(3) 0.1150(3) 0.0252(11) Uani 1 1 d .
H3 H 0.8901 0.8557 0.1493 0.030 Uiso 1 1 calc R
C4 C 0.7716(5) 0.9653(4) 0.1217(3) 0.0459(16) Uani 1 1 d .
H4A H 0.8233 1.0229 0.1096 0.069 Uiso 1 1 calc R
H4B H 0.7457 0.9752 0.1720 0.069 Uiso 1 1 calc R
H4C H 0.7102 0.9685 0.0878 0.069 Uiso 1 1 calc R
C5 C 0.7484(4) 0.7679(4) 0.1396(3) 0.0287(12) Uani 1 1 d .
H5A H 0.7121 0.7943 0.1845 0.034 Uiso 1 1 calc R
H5B H 0.6919 0.7618 0.1013 0.034 Uiso 1 1 calc R
C6 C 0.7888(4) 0.6543(4) 0.1554(3) 0.0256(11) Uani 1 1 d .
C7 C 0.8798(4) 0.6560(4) 0.2127(3) 0.0279(12) Uani 1 1 d .
H7A H 0.9001 0.5816 0.2253 0.042 Uiso 1 1 calc R
H7B H 0.8546 0.6936 0.2569 0.042 Uiso 1 1 calc R
H7C H 0.9429 0.6940 0.1926 0.042 Uiso 1 1 calc R
C8 C 0.6957(4) 0.5860(4) 0.1865(3) 0.0325(13) Uani 1 1 d .
H8A H 0.6330 0.5907 0.1537 0.049 Uiso 1 1 calc R
H8B H 0.6758 0.6134 0.2351 0.049 Uiso 1 1 calc R
H8C H 0.7189 0.5104 0.1906 0.049 Uiso 1 1 calc R
C9 C 0.7494(4) 0.5735(4) 0.0327(3) 0.0286(11) Uani 1 1 d .
H9A H 0.6985 0.6346 0.0258 0.034 Uiso 1 1 calc R
H9B H 0.7079 0.5114 0.0524 0.034 Uiso 1 1 calc R
C10 C 0.7979(4) 0.5429(4) -0.0400(3) 0.0296(13) Uani 1 1 d .
H10A H 0.8459 0.4793 -0.0339 0.036 Uiso 1 1 calc R
H10B H 0.7397 0.5232 -0.0749 0.036 Uiso 1 1 calc R
C11 C 0.9162(4) 0.6089(4) -0.1398(3) 0.0315(12) Uani 1 1 d .
H11 H 0.9698 0.5500 -0.1301 0.038 Uiso 1 1 calc R
C12 C 0.8369(5) 0.5683(5) -0.1982(3) 0.0542(17) Uani 1 1 d .
H12A H 0.8006 0.5028 -0.1805 0.081 Uiso 1 1 calc R
H12B H 0.8766 0.5517 -0.2434 0.081 Uiso 1 1 calc R
H12C H 0.7828 0.6245 -0.2082 0.081 Uiso 1 1 calc R
C13 C 0.9774(4) 0.7056(4) -0.1705(3) 0.0349(13) Uani 1 1 d .
H13A H 0.9258 0.7668 -0.1732 0.042 Uiso 1 1 calc R
H13B H 0.9982 0.6877 -0.2215 0.042 Uiso 1 1 calc R
C14 C 1.0784(4) 0.7465(4) -0.1316(3) 0.0312(12) Uani 1 1 d .
C15 C 1.1618(4) 0.6560(4) -0.1264(3) 0.0396(14) Uani 1 1 d .
H15A H 1.2255 0.6821 -0.0997 0.059 Uiso 1 1 calc R
H15B H 1.1833 0.6336 -0.1758 0.059 Uiso 1 1 calc R
H15C H 1.1304 0.5942 -0.1003 0.059 Uiso 1 1 calc R
C16 C 1.1306(4) 0.8377(4) -0.1777(3) 0.0362(13) Uani 1 1 d .
H16A H 1.0775 0.8955 -0.1858 0.054 Uiso 1 1 calc R
H16B H 1.1540 0.8084 -0.2251 0.054 Uiso 1 1 calc R
H16C H 1.1933 0.8671 -0.1515 0.054 Uiso 1 1 calc R
C17 C 1.1322(4) 0.6699(4) 0.1263(3) 0.0219(11) Uani 1 1 d .
C18 C 1.1143(4) 0.5521(4) 0.1022(3) 0.0224(11) Uani 1 1 d .
H18 H 1.0632 0.5195 0.1386 0.027 Uiso 1 1 calc R
C19 C 1.2171(4) 0.4822(4) 0.1039(3) 0.0296(12) Uani 1 1 d .
H19A H 1.1958 0.4053 0.0986 0.036 Uiso 1 1 calc R
H19B H 1.2520 0.4905 0.1524 0.036 Uiso 1 1 calc R
C20 C 1.3011(4) 0.5093(4) 0.0438(3) 0.0348(13) Uani 1 1 d .
H20 H 1.2852 0.5835 0.0247 0.042 Uiso 1 1 calc R
C21 C 1.4145(5) 0.5094(6) 0.0756(4) 0.0598(18) Uani 1 1 d .
H21A H 1.4313 0.4373 0.0950 0.090 Uiso 1 1 calc R
H21B H 1.4188 0.5627 0.1153 0.090 Uiso 1 1 calc R
H21C H 1.4666 0.5281 0.0372 0.090 Uiso 1 1 calc R
C22 C 1.2935(5) 0.4295(5) -0.0200(3) 0.0489(16) Uani 1 1 d .
H22A H 1.3409 0.4536 -0.0599 0.073 Uiso 1 1 calc R
H22B H 1.2186 0.4262 -0.0376 0.073 Uiso 1 1 calc R
H22C H 1.3162 0.3575 -0.0034 0.073 Uiso 1 1 calc R
Cl1 Cl 0.88605(11) 0.30469(10) 0.11229(7) 0.0348(3) Uani 1 1 d .
N1 N 1.0491(3) 0.7850(3) -0.0561(2) 0.0238(9) Uani 1 1 d .
H1C H 1.1148 0.7978 -0.0328 0.029 Uiso 1 1 calc R
N2 N 0.8685(3) 0.8345(3) 0.0398(2) 0.0206(9) Uani 1 1 d .
H2C H 0.8099 0.8356 0.0078 0.025 Uiso 1 1 calc R
N3 N 0.8341(3) 0.6053(3) 0.0864(2) 0.0220(9) Uani 1 1 d .
H3A H 0.8667 0.5409 0.1010 0.026 Uiso 1 1 calc R
N4 N 0.8607(3) 0.6353(3) -0.0693(2) 0.0253(9) Uani 1 1 d .
H4D H 0.8112 0.6899 -0.0795 0.030 Uiso 1 1 calc R
N5 N 1.0576(3) 0.5513(3) 0.0309(2) 0.0247(9) Uani 1 1 d .
H5C H 1.0169 0.4892 0.0268 0.030 Uiso 1 1 calc R
H5D H 1.1076 0.5517 -0.0065 0.030 Uiso 1 1 calc R
Ni1 Ni 0.95500(4) 0.68926(4) 0.02159(3) 0.02008(14) Uani 1 1 d .
O3 O 0.9055(3) 0.3848(3) 0.1676(2) 0.0544(11) Uani 1 1 d .
O4 O 0.9472(4) 0.3342(3) 0.0485(2) 0.0583(12) Uani 1 1 d .
O5 O 0.7750(3) 0.3045(4) 0.0934(3) 0.0798(16) Uani 1 1 d .
O6 O 0.9195(4) 0.2028(3) 0.1377(3) 0.0650(14) Uani 1 1 d .
O1 O 1.0706(2) 0.7408(2) 0.09799(17) 0.0234(8) Uani 1 1 d .
O2 O 1.2008(3) 0.6880(3) 0.17451(18) 0.0306(8) Uani 1 1 d .

loop_
_atom_site_aniso_label
_atom_site_aniso_U_11
_atom_site_aniso_U_22
_atom_site_aniso_U_33
_atom_site_aniso_U_23
_atom_site_aniso_U_13
_atom_site_aniso_U_12
C1 0.034(3) 0.025(3) 0.028(3) 0.008(2) 0.000(2) -0.003(2)
C2 0.025(2) 0.021(2) 0.025(2) 0.001(2) -0.008(2) -0.005(2)
C3 0.033(3) 0.021(3) 0.022(3) -0.003(2) 0.002(2) 0.000(2)
C4 0.069(4) 0.024(3) 0.045(4) -0.004(3) 0.020(3) 0.002(3)
C5 0.030(3) 0.031(3) 0.025(3) -0.001(2) 0.002(2) 0.000(2)
C6 0.023(3) 0.024(3) 0.030(3) 0.003(2) 0.005(2) -0.002(2)
C7 0.032(3) 0.028(3) 0.024(3) 0.001(2) 0.001(2) 0.002(2)
C8 0.032(3) 0.029(3) 0.036(3) 0.004(2) 0.009(2) -0.005(3)
C9 0.025(3) 0.029(3) 0.032(3) 0.004(2) -0.003(2) -0.010(2)
C10 0.027(3) 0.028(3) 0.034(3) -0.005(2) -0.011(2) -0.005(2)
C11 0.037(3) 0.037(3) 0.020(3) -0.009(2) 0.003(2) -0.004(3)
C12 0.068(4) 0.072(4) 0.022(3) -0.014(3) 0.000(3) -0.024(4)
C13 0.038(3) 0.048(3) 0.019(3) -0.004(2) -0.002(2) 0.006(3)
C14 0.028(3) 0.042(3) 0.023(3) 0.004(2) 0.005(2) 0.004(3)
C15 0.034(3) 0.055(4) 0.030(3) 0.003(3) 0.010(3) 0.016(3)
C16 0.033(3) 0.045(3) 0.031(3) 0.007(2) 0.007(2) 0.007(3)
C17 0.021(3) 0.025(3) 0.020(3) 0.003(2) 0.003(2) 0.000(2)
C18 0.027(3) 0.024(3) 0.017(2) -0.002(2) 0.002(2) -0.001(2)
C19 0.031(3) 0.031(3) 0.028(3) 0.002(2) -0.004(2) 0.006(2)
C20 0.026(3) 0.034(3) 0.044(3) 0.007(2) 0.006(2) 0.007(2)
C21 0.034(3) 0.072(5) 0.074(5) 0.005(4) 0.007(3) 0.011(3)
C22 0.048(4) 0.058(4) 0.041(4) 0.003(3) 0.013(3) 0.022(3)
Cl1 0.0436(8) 0.0281(7) 0.0327(7) 0.0006(6) -0.0037(6) -0.0035(6)
N1 0.018(2) 0.030(2) 0.023(2) 0.0010(17) -0.0024(18) -0.0005(19)
N2 0.019(2) 0.021(2) 0.022(2) 0.0001(16) -0.0066(16) -0.0021(17)
N3 0.022(2) 0.020(2) 0.024(2) 0.0040(17) 0.0008(17) -0.0030(18)
N4 0.028(2) 0.030(2) 0.019(2) -0.0069(18) -0.0042(18) 0.0032(19)
N5 0.026(2) 0.025(2) 0.023(2) 0.0006(18) 0.0030(18) -0.0039(17)
Ni1 0.0209(3) 0.0209(3) 0.0185(3) -0.0006(3) -0.0014(3) -0.0004(3)
O3 0.086(3) 0.042(2) 0.036(2) -0.0076(19) -0.022(2) 0.003(2)
O4 0.086(3) 0.048(2) 0.040(2) 0.0060(19) 0.008(2) -0.015(2)
O5 0.043(3) 0.115(4) 0.082(4) -0.026(3) -0.012(3) -0.007(3)
O6 0.090(3) 0.030(2) 0.075(3) 0.013(2) 0.023(3) 0.018(2)
O1 0.0228(18) 0.0223(18) 0.0252(19) -0.0001(14) -0.0058(15) 0.0037(15)
O2 0.031(2) 0.032(2) 0.029(2) -0.0007(16) -0.0126(17) 0.0016(16)

loop_
_atom_type_symbol
_atom_type_description
_atom_type_scat_dispersion_real
_atom_type_scat_dispersion_imag
_atom_type_scat_source
C C 0.0033 0.0016 'International Tables Vol C Tables 4.2.6.8 and 6.1.1.4'
H H 0.0000 0.0000 'International Tables Vol C Tables 4.2.6.8 and 6.1.1.4'
N N 0.0061 0.0033 'International Tables Vol C Tables 4.2.6.8 and 6.1.1.4'
O O 0.0106 0.0060 'International Tables Vol C Tables 4.2.6.8 and 6.1.1.4'
Cl Cl 0.1484 0.1585 'International Tables Vol C Tables 4.2.6.8 and 6.1.1.4'
Ni Ni 0.3393 1.1124 'International Tables Vol C Tables 4.2.6.8 and 6.1.1.4'

loop_
_geom_angle_atom_site_label_1
_geom_angle_atom_site_label_2
_geom_angle_atom_site_label_3
_geom_angle
N1 C1 C2 111.9(4)
N1 C1 H1A 109.2
C2 C1 H1A 109.2
N1 C1 H1B 109.2
C2 C1 H1B 109.2
H1A C1 H1B 107.9
N2 C2 C1 110.3(4)
N2 C2 H2A 109.6
C1 C2 H2A 109.6
N2 C2 H2B 109.6
C1 C2 H2B 109.6
H2A C2 H2B 108.1
N2 C3 C4 112.9(4)
N2 C3 C5 111.1(4)
C4 C3 C5 109.0(4)
N2 C3 H3 107.9
C4 C3 H3 107.9
C5 C3 H3 107.9
C3 C4 H4A 109.5
C3 C4 H4B 109.5
H4A C4 H4B 109.5
C3 C4 H4C 109.5
H4A C4 H4C 109.5
H4B C4 H4C 109.5
C6 C5 C3 120.5(4)
C6 C5 H5A 107.2
C3 C5 H5A 107.2
C6 C5 H5B 107.2
C3 C5 H5B 107.2
H5A C5 H5B 106.8
N3 C6 C5 109.6(4)
N3 C6 C8 111.6(4)
C5 C6 C8 109.4(4)
N3 C6 C7 107.6(4)
C5 C6 C7 110.9(4)
C8 C6 C7 107.7(4)
C6 C7 H7A 109.5
C6 C7 H7B 109.5
H7A C7 H7B 109.5
C6 C7 H7C 109.5
H7A C7 H7C 109.5
H7B C7 H7C 109.5
C6 C8 H8A 109.5
C6 C8 H8B 109.5
H8A C8 H8B 109.5
C6 C8 H8C 109.5
H8A C8 H8C 109.5
H8B C8 H8C 109.5
N3 C9 C10 111.6(4)
N3 C9 H9A 109.3
C10 C9 H9A 109.3
N3 C9 H9B 109.3
C10 C9 H9B 109.3
H9A C9 H9B 108.0
N4 C10 C9 109.5(4)
N4 C10 H10A 109.8
C9 C10 H10A 109.8
N4 C10 H10B 109.8
C9 C10 H10B 109.8
H10A C10 H10B 108.2
N4 C11 C13 111.9(4)
N4 C11 C12 112.1(4)
C13 C11 C12 108.7(4)
N4 C11 H11 108.0
C13 C11 H11 108.0
C12 C11 H11 108.0
C11 C12 H12A 109.5
C11 C12 H12B 109.5
H12A C12 H12B 109.5
C11 C12 H12C 109.5
H12A C12 H12C 109.5
H12B C12 H12C 109.5
C11 C13 C14 119.8(4)
C11 C13 H13A 107.4
C14 C13 H13A 107.4
C11 C13 H13B 107.4
C14 C13 H13B 107.4
H13A C13 H13B 106.9
N1 C14 C13 109.6(4)
N1 C14 C15 109.8(4)
C13 C14 C15 109.9(4)
N1 C14 C16 111.6(4)
C13 C14 C16 109.3(4)
C15 C14 C16 106.6(4)
C14 C15 H15A 109.5
C14 C15 H15B 109.5
H15A C15 H15B 109.5
C14 C15 H15C 109.5
H15A C15 H15C 109.5
H15B C15 H15C 109.5
C14 C16 H16A 109.5
C14 C16 H16B 109.5
H16A C16 H16B 109.5
C14 C16 H16C 109.5
H16A C16 H16C 109.5
H16B C16 H16C 109.5
O2 C17 O1 125.0(4)
O2 C17 C18 118.1(4)
O1 C17 C18 116.8(4)
N5 C18 C17 109.1(4)
N5 C18 C19 113.9(4)
C17 C18 C19 114.1(4)
N5 C18 H18 106.4
C17 C18 H18 106.4
C19 C18 H18 106.4
C18 C19 C20 114.8(4)
C18 C19 H19A 108.6
C20 C19 H19A 108.6
C18 C19 H19B 108.6
C20 C19 H19B 108.6
H19A C19 H19B 107.5
C21 C20 C22 110.3(5)
C21 C20 C19 110.4(5)
C22 C20 C19 111.0(4)
C21 C20 H20 108.3
C22 C20 H20 108.3
C19 C20 H20 108.3
C20 C21 H21A 109.5
C20 C21 H21B 109.5
H21A C21 H21B 109.5
C20 C21 H21C 109.5
H21A C21 H21C 109.5
H21B C21 H21C 109.5
C20 C22 H22A 109.5
C20 C22 H22B 109.5
H22A C22 H22B 109.5
C20 C22 H22C 109.5
H22A C22 H22C 109.5
H22B C22 H22C 109.5
O6 Cl1 O5 111.4(3)
O6 Cl1 O3 109.7(3)
O5 Cl1 O3 109.6(3)
O6 Cl1 O4 110.0(3)
O5 Cl1 O4 108.2(3)
O3 Cl1 O4 107.9(2)
C1 N1 C14 112.5(4)
C1 N1 Ni1 103.8(3)
C14 N1 Ni1 123.5(3)
C1 N1 H1C 105.2
C14 N1 H1C 105.2
Ni1 N1 H1C 105.2
C2 N2 C3 111.0(3)
C2 N2 Ni1 103.6(3)
C3 N2 Ni1 118.1(3)
C2 N2 H2C 107.9
C3 N2 H2C 107.9
Ni1 N2 H2C 107.9
C9 N3 C6 113.3(3)
C9 N3 Ni1 104.6(3)
C6 N3 Ni1 121.3(3)
C9 N3 H3A 105.5
C6 N3 H3A 105.5
Ni1 N3 H3A 105.5
C10 N4 C11 112.6(4)
C10 N4 Ni1 104.3(3)
C11 N4 Ni1 119.1(3)
C10 N4 H4D 106.7
C11 N4 H4D 106.7
Ni1 N4 H4D 106.7
C18 N5 Ni1 110.3(3)
C18 N5 H5C 109.6
Ni1 N5 H5C 109.6
C18 N5 H5D 109.6
Ni1 N5 H5D 109.6
H5C N5 H5D 108.1
O1 Ni1 N2 88.99(13)
O1 Ni1 N5 77.56(13)
N2 Ni1 N5 165.22(15)
O1 Ni1 N4 169.90(14)
N2 Ni1 N4 96.38(14)
N5 Ni1 N4 97.85(15)
O1 Ni1 N3 104.58(14)
N2 Ni1 N3 88.42(14)
N5 Ni1 N3 89.07(14)
N4 Ni1 N3 84.17(16)
O1 Ni1 N1 84.50(13)
N2 Ni1 N1 84.89(14)
N5 Ni1 N1 99.69(14)
N4 Ni1 N1 87.45(15)
N3 Ni1 N1 168.64(15)
C17 O1 Ni1 118.0(3)

loop_
_geom_bond_atom_site_label_1
_geom_bond_atom_site_label_2
_geom_bond_distance
C1 N1 1.492(6)
C1 C2 1.504(7)
C1 H1A 0.9900
C1 H1B 0.9900
C2 N2 1.473(5)
C2 H2A 0.9900
C2 H2B 0.9900
C3 N2 1.489(6)
C3 C4 1.516(6)
C3 C5 1.527(6)
C3 H3 1.0000
C4 H4A 0.9800
C4 H4B 0.9800
C4 H4C 0.9800
C5 C6 1.517(6)
C5 H5A 0.9900
C5 H5B 0.9900
C6 N3 1.503(6)
C6 C8 1.535(6)
C6 C7 1.536(7)
C7 H7A 0.9800
C7 H7B 0.9800
C7 H7C 0.9800
C8 H8A 0.9800
C8 H8B 0.9800
C8 H8C 0.9800
C9 N3 1.486(6)
C9 C10 1.505(7)
C9 H9A 0.9900
C9 H9B 0.9900
C10 N4 1.479(6)
C10 H10A 0.9900
C10 H10B 0.9900
C11 N4 1.493(6)
C11 C13 1.520(7)
C11 C12 1.531(7)
C11 H11 1.0000
C12 H12A 0.9800
C12 H12B 0.9800
C12 H12C 0.9800
C13 C14 1.521(7)
C13 H13A 0.9900
C13 H13B 0.9900
C14 N1 1.502(6)
C14 C15 1.523(7)
C14 C16 1.547(7)
C15 H15A 0.9800
C15 H15B 0.9800
C15 H15C 0.9800
C16 H16A 0.9800
C16 H16B 0.9800
C16 H16C 0.9800
C17 O2 1.241(5)
C17 O1 1.270(5)
C17 C18 1.536(6)
C18 N5 1.478(6)
C18 C19 1.536(6)
C18 H18 1.0000
C19 C20 1.545(7)
C19 H19A 0.9900
C19 H19B 0.9900
C20 C21 1.516(8)
C20 C22 1.528(8)
C20 H20 1.0000
C21 H21A 0.9800
C21 H21B 0.9800
C21 H21C 0.9800
C22 H22A 0.9800
C22 H22B 0.9800
C22 H22C 0.9800
Cl1 O6 1.404(4)
Cl1 O5 1.415(4)
Cl1 O3 1.433(4)
Cl1 O4 1.434(4)
N1 Ni1 2.181(4)
N1 H1C 0.9300
N2 Ni1 2.115(4)
N2 H2C 0.9300
N3 Ni1 2.168(4)
N3 H3A 0.9300
N4 Ni1 2.133(4)
N4 H4D 0.9300
N5 Ni1 2.131(4)
N5 H5C 0.9200
N5 H5D 0.9200
Ni1 O1 2.094(3)

loop_
_geom_hbond_atom_site_label_D
_geom_hbond_atom_site_label_H
_geom_hbond_atom_site_label_A
_geom_hbond_distance_DH
_geom_hbond_distance_HA
_geom_hbond_distance_DA
_geom_hbond_angle_DHA
_geom_hbond_site_symmetry_A
N2 H2C O2 0.93 2.19 3.095(5) 165.8 4_574
N4 H4D O2 0.93 2.04 2.944(5) 165.0 4_574

loop_
_geom_torsion_atom_site_label_1
_geom_torsion_atom_site_label_2
_geom_torsion_atom_site_label_3
_geom_torsion_atom_site_label_4
_geom_torsion
N1 C1 C2 N2 -57.8(5)
N2 C3 C5 C6 69.0(5)
C4 C3 C5 C6 -165.9(5)
C3 C5 C6 N3 -63.3(5)
C3 C5 C6 C8 174.1(4)
C3 C5 C6 C7 55.4(6)
N3 C9 C10 N4 -58.5(5)
N4 C11 C13 C14 69.4(6)
C12 C11 C13 C14 -166.2(5)
C11 C13 C14 N1 -62.7(6)
C11 C13 C14 C15 58.0(6)
C11 C13 C14 C16 174.7(4)
O2 C17 C18 N5 -162.3(4)
O1 C17 C18 N5 21.6(5)
O2 C17 C18 C19 -33.7(6)
O1 C17 C18 C19 150.2(4)
N5 C18 C19 C20 55.2(6)
C17 C18 C19 C20 -70.9(5)
C18 C19 C20 C21 137.2(5)
C18 C19 C20 C22 -100.0(5)
C2 C1 N1 C14 168.9(4)
C2 C1 N1 Ni1 33.1(4)
C13 C14 N1 C1 -75.2(5)
C15 C14 N1 C1 164.0(4)
C16 C14 N1 C1 46.0(5)
C13 C14 N1 Ni1 50.5(5)
C15 C14 N1 Ni1 -70.3(5)
C16 C14 N1 Ni1 171.7(3)
C1 C2 N2 C3 175.5(4)
C1 C2 N2 Ni1 47.8(4)
C4 C3 N2 C2 57.7(5)
C5 C3 N2 C2 -179.5(4)
C4 C3 N2 Ni1 177.0(3)
C5 C3 N2 Ni1 -60.2(4)
C10 C9 N3 C6 170.3(4)
C10 C9 N3 Ni1 36.1(4)
C5 C6 N3 C9 -73.6(5)
C8 C6 N3 C9 47.8(5)
C7 C6 N3 C9 165.7(4)
C5 C6 N3 Ni1 52.1(4)
C8 C6 N3 Ni1 173.4(3)
C7 C6 N3 Ni1 -68.6(4)
C9 C10 N4 C11 177.0(4)
C9 C10 N4 Ni1 46.5(4)
C13 C11 N4 C10 178.2(4)
C12 C11 N4 C10 55.7(6)
C13 C11 N4 Ni1 -59.3(5)
C12 C11 N4 Ni1 178.3(4)
C17 C18 N5 Ni1 -30.7(4)
C19 C18 N5 Ni1 -159.4(3)
C2 N2 Ni1 O1 61.9(3)
C3 N2 Ni1 O1 -61.2(3)
C2 N2 Ni1 N5 86.3(6)
C3 N2 Ni1 N5 -36.9(7)
C2 N2 Ni1 N4 -109.5(3)
C3 N2 Ni1 N4 127.4(3)
C2 N2 Ni1 N3 166.6(3)
C3 N2 Ni1 N3 43.4(3)
C2 N2 Ni1 N1 -22.6(3)
C3 N2 Ni1 N1 -145.8(3)
C18 N5 Ni1 O1 24.1(3)
C18 N5 Ni1 N2 -0.9(7)
C18 N5 Ni1 N4 -165.1(3)
C18 N5 Ni1 N3 -81.1(3)
C18 N5 Ni1 N1 106.2(3)
C10 N4 Ni1 O1 129.7(8)
C11 N4 Ni1 O1 3.2(10)
C10 N4 Ni1 N2 -108.5(3)
C11 N4 Ni1 N2 125.0(3)
C10 N4 Ni1 N5 67.5(3)
C11 N4 Ni1 N5 -59.0(3)
C10 N4 Ni1 N3 -20.7(3)
C11 N4 Ni1 N3 -147.3(4)
C10 N4 Ni1 N1 166.9(3)
C11 N4 Ni1 N1 40.4(3)
C9 N3 Ni1 O1 177.3(3)
C6 N3 Ni1 O1 47.7(3)
C9 N3 Ni1 N2 88.7(3)
C6 N3 Ni1 N2 -40.8(3)
C9 N3 Ni1 N5 -105.8(3)
C6 N3 Ni1 N5 124.6(3)
C9 N3 Ni1 N4 -7.9(3)
C6 N3 Ni1 N4 -137.4(3)
C9 N3 Ni1 N1 34.9(9)
C6 N3 Ni1 N1 -94.7(8)
C1 N1 Ni1 O1 -94.7(3)
C14 N1 Ni1 O1 135.9(3)
C1 N1 Ni1 N2 -5.2(3)
C14 N1 Ni1 N2 -134.7(3)
C1 N1 Ni1 N5 -171.1(3)
C14 N1 Ni1 N5 59.5(4)
C1 N1 Ni1 N4 91.4(3)
C14 N1 Ni1 N4 -38.0(3)
C1 N1 Ni1 N3 48.9(9)
C14 N1 Ni1 N3 -80.5(8)
O2 C17 O1 Ni1 -176.7(4)
C18 C17 O1 Ni1 -0.9(5)
N2 Ni1 O1 C17 160.6(3)
N5 Ni1 O1 C17 -13.3(3)
N4 Ni1 O1 C17 -77.1(9)
N3 Ni1 O1 C17 72.5(3)
N1 Ni1 O1 C17 -114.5(3)
